data_4089482
loop_
_publ_author_name
'Ray, Matthew J.'
'Slawin, Alexandra M. Z.'
'B\"uhl, Michael'
'Kilian, Petr'

_publ_section_title
;
 peri-Substituted Phosphino-Phosphonium Salts: Synthesis and Reactivity
;
_journal_issue 12
_journal_name_full Organometallics
_journal_page_first 3481
_journal_paper_doi 10.1021/om400259h
_journal_volume 32
_journal_year 2013
_chemical_formula_moiety 'C33 H34 Fe Mo O4 P2'
_chemical_formula_sum 'C33 H34 Fe Mo O4 P2'
_chemical_formula_weight 708.36
_space_group_IT_number 14
_space_group_name_Hall '-P 2ybc'
_space_group_name_H-M_alt 'P 1 21/c 1'
_symmetry_cell_setting monoclinic
_symmetry_Int_Tables_number 14
_symmetry_space_group_name_Hall '-P 2ybc'
_symmetry_space_group_name_H-M 'P 1 21/c 1'
_atom_sites_solution_hydrogens geom
_atom_sites_solution_primary direct
_atom_sites_solution_secondary difmap
_cell_angle_alpha 90.0000
_cell_angle_beta 103.804(11)
_cell_angle_gamma 90.0000
_cell_formula_units_Z 4
_cell_length_a 10.149(5)
_cell_length_b 18.462(8)
_cell_length_c 16.847(8)
_cell_measurement_reflns_used 7023
_cell_measurement_temperature 93
_cell_measurement_theta_max 25.35
_cell_measurement_theta_min 1.66
_cell_volume 3065(2)
_computing_cell_refinement 'CrystalClear-SM Expert 2.0 rc13'
_computing_data_collection 'CrystalClear-SM Expert 2.0 rc13 (Rigaku, 2009)'
_computing_data_reduction 'CrystalClear-SM Expert 2.0 rc13'
_computing_molecular_graphics 'CrystalStructure 4.0'
_computing_publication_material 'CrystalStructure 4.0 (Rigaku, 2010)'
_computing_structure_refinement 'SHELXL97 (Sheldrick, 2008)'
_computing_structure_solution 'DIRDIF99-PATTY (Gould, et al., 1999)'
_diffrn_ambient_temperature 93
_diffrn_detector_area_resol_mean 14.629
_diffrn_measured_fraction_theta_full 0.996
_diffrn_measured_fraction_theta_max 0.989
_diffrn_measurement_device_type 'Rigaku Mercury70'
_diffrn_measurement_method \w
_diffrn_radiation_type 'Mo K\a'
_diffrn_radiation_wavelength 0.71075
_diffrn_reflns_av_R_equivalents 0.2651
_diffrn_reflns_limit_h_max 12
_diffrn_reflns_limit_h_min -8
_diffrn_reflns_limit_k_max 21
_diffrn_reflns_limit_k_min -22
_diffrn_reflns_limit_l_max 16
_diffrn_reflns_limit_l_min -20
_diffrn_reflns_number 19424
_diffrn_reflns_theta_full 25.00
_diffrn_reflns_theta_max 25.45
_diffrn_standards_number 0
_exptl_absorpt_coefficient_mu 1.022
_exptl_absorpt_correction_T_max 0.970
_exptl_absorpt_correction_T_min 0.139
_exptl_absorpt_correction_type multi-scan
_exptl_absorpt_process_details 'REQAB (Rigaku, 1998)'
_exptl_crystal_colour orange
_exptl_crystal_density_diffrn 1.535
_exptl_crystal_density_method 'not measured'
_exptl_crystal_description prism
_exptl_crystal_F_000 1448.00
_exptl_crystal_size_max 0.030
_exptl_crystal_size_mid 0.030
_exptl_crystal_size_min 0.030
_refine_diff_density_max 3.100
_refine_diff_density_min -1.130
_refine_ls_extinction_method none
_refine_ls_goodness_of_fit_ref 1.256
_refine_ls_hydrogen_treatment constr
_refine_ls_number_parameters 370
_refine_ls_number_reflns 5618
_refine_ls_number_restraints 6
_refine_ls_R_factor_gt 0.1814
_refine_ls_shift/su_max 0.001
_refine_ls_structure_factor_coef Fsqd
_refine_ls_weighting_details 'w = 1/[\s^2^(Fo^2^)+(0.2000P)^2^+0.0000P] where P=(Fo^2^+2Fc^2^)/3'
_refine_ls_weighting_scheme calc
_refine_ls_wR_factor_ref 0.4640
_reflns_number_gt 2791
_reflns_number_total 5618
_reflns_threshold_expression F^2^>2.0\s(F^2^)
_cod_data_source_file om400259h_si_001.cif
_cod_data_source_block 15
_cod_original_cell_volume 3066(3)
_cod_database_code 4089482

loop_
_symmetry_equiv_pos_site_id
_symmetry_equiv_pos_as_xyz
1 +X,+Y,+Z
2 -X,1/2+Y,1/2-Z
3 -X,-Y,-Z
4 +X,1/2-Y,1/2+Z

loop_
_atom_site_label
_atom_site_type_symbol
_atom_site_fract_x
_atom_site_fract_y
_atom_site_fract_z
_atom_site_U_iso_or_equiv
_atom_site_adp_type
_atom_site_occupancy
_atom_site_symmetry_multiplicity
_atom_site_calc_flag
_atom_site_refinement_flags
Mo1 Mo 0.61281(17) 0.72498(9) 0.69359(11) 0.0404(7) Uani 1.0 4 d .
Fe1 Fe 0.9885(3) 0.86876(14) 0.84095(17) 0.0411(9) Uani 1.0 4 d .
P1 P 0.8046(6) 0.7086(3) 0.8172(3) 0.0375(12) Uani 1.0 4 d .
P9 P 0.5235(5) 0.6072(3) 0.7407(4) 0.0397(13) Uani 1.0 4 d .
O1 O 0.798(3) 0.6530(10) 0.5891(13) 0.088(7) Uani 1.0 4 d .
O2 O 0.3577(18) 0.7422(8) 0.5430(10) 0.068(5) Uani 1.0 4 d .
O3 O 0.4732(17) 0.8299(9) 0.7975(10) 0.061(5) Uani 1.0 4 d .
O4 O 0.6864(16) 0.8706(8) 0.6172(11) 0.062(5) Uani 1.0 4 d .
C1 C 0.867(3) 0.6156(11) 0.8341(12) 0.044(5) Uani 1.0 4 d .
C2 C 1.0027(18) 0.5993(10) 0.8509(10) 0.033(4) Uani 1.0 4 d .
C3 C 1.070(2) 0.5355(9) 0.8836(13) 0.044(5) Uani 1.0 4 d .
C4 C 0.989(3) 0.4777(10) 0.8976(12) 0.045(5) Uani 1.0 4 d .
C5 C 0.843(3) 0.4901(9) 0.8802(12) 0.042(5) Uani 1.0 4 d .
C6 C 0.774(3) 0.4308(10) 0.9020(12) 0.041(5) Uani 1.0 4 d .
C7 C 0.6385(18) 0.4321(10) 0.8871(13) 0.043(5) Uani 1.0 4 d .
C8 C 0.565(2) 0.4930(10) 0.8470(13) 0.042(5) Uani 1.0 4 d .
C9 C 0.629(3) 0.5535(10) 0.8234(13) 0.044(5) Uani 1.0 4 d .
C10 C 0.776(2) 0.5536(10) 0.8430(13) 0.042(5) Uani 1.0 4 d .
C11 C 1.0163(17) 0.4072(10) 0.9334(12) 0.034(4) Uani 1.0 4 d .
C12 C 0.880(2) 0.3702(11) 0.9330(14) 0.046(5) Uani 1.0 4 d .
C13 C 0.9554(18) 0.7600(9) 0.8249(11) 0.031(4) Uani 1.0 4 d .
C14 C 0.997(2) 0.7911(9) 0.7529(13) 0.038(5) Uani 1.0 4 d .
C15 C 1.1317(19) 0.8255(9) 0.7831(12) 0.037(5) Uani 1.0 4 d .
C16 C 1.1726(19) 0.8132(10) 0.8666(14) 0.044(5) Uani 1.0 4 d .
C17 C 1.0678(18) 0.7739(9) 0.8953(11) 0.031(4) Uani 1.0 4 d .
C18 C 0.812(3) 0.9171(11) 0.8486(19) 0.066(7) Uani 1.0 4 d .
C19 C 0.865(3) 0.9500(10) 0.7897(14) 0.048(6) Uani 1.0 4 d .
C20 C 0.988(3) 0.9773(10) 0.8243(18) 0.061(7) Uani 1.0 4 d .
C21 C 1.023(3) 0.9635(11) 0.9061(14) 0.049(5) Uani 1.0 4 d .
C22 C 0.906(3) 0.9228(10) 0.9261(19) 0.067(9) Uani 1.0 4 d .
C23 C 0.765(2) 0.7255(10) 0.9154(11) 0.038(5) Uani 1.0 4 d .
C24 C 0.489(2) 0.5336(10) 0.6600(11) 0.036(4) Uani 1.0 4 d .
C25 C 0.397(3) 0.5575(15) 0.5783(15) 0.072(8) Uani 1.0 4 d .
C26 C 0.612(3) 0.4966(11) 0.6483(14) 0.051(6) Uani 1.0 4 d .
C27 C 0.363(2) 0.6192(14) 0.7778(14) 0.056(6) Uani 1.0 4 d .
C28 C 0.389(3) 0.6485(12) 0.8653(13) 0.060(7) Uani 1.0 4 d .
C29 C 0.254(3) 0.6599(14) 0.7171(15) 0.061(6) Uani 1.0 4 d .
C31 C 0.727(3) 0.6749(9) 0.6283(14) 0.043(5) Uani 1.0 4 d .
C32 C 0.451(3) 0.7316(10) 0.6002(13) 0.046(5) Uani 1.0 4 d .
C33 C 0.5205(17) 0.7890(11) 0.7624(13) 0.039(5) Uani 1.0 4 d .
C34 C 0.665(2) 0.8162(11) 0.6500(14) 0.048(6) Uani 1.0 4 d .
H2 H 1.0596 0.6365 0.8388 0.0393 Uiso 1.0 4 calc R
H3 H 1.1657 0.5317 0.8958 0.0524 Uiso 1.0 4 calc R
H7 H 0.5910 0.3925 0.9031 0.0512 Uiso 1.0 4 calc R
H8 H 0.4690 0.4924 0.8359 0.0499 Uiso 1.0 4 calc R
H11A H 1.0717 0.4115 0.9902 0.0409 Uiso 1.0 4 calc R
H11B H 1.0675 0.3779 0.9017 0.0409 Uiso 1.0 4 calc R
H12A H 0.8771 0.3540 0.9886 0.0556 Uiso 1.0 4 calc R
H12B H 0.8644 0.3280 0.8957 0.0556 Uiso 1.0 4 calc R
H23A H 0.7517 0.7775 0.9217 0.0460 Uiso 1.0 4 calc R
H23B H 0.8409 0.7087 0.9594 0.0460 Uiso 1.0 4 calc R
H23C H 0.6827 0.6993 0.9181 0.0460 Uiso 1.0 4 calc R
H24 H 0.4360 0.4956 0.6816 0.0428 Uiso 1.0 4 calc R
H25A H 0.3703 0.5151 0.5432 0.0859 Uiso 1.0 4 calc R
H25B H 0.4465 0.5916 0.5514 0.0859 Uiso 1.0 4 calc R
H25C H 0.3159 0.5812 0.5879 0.0859 Uiso 1.0 4 calc R
H26A H 0.6648 0.5301 0.6229 0.0616 Uiso 1.0 4 calc R
H26B H 0.5862 0.4543 0.6129 0.0616 Uiso 1.0 4 calc R
H26C H 0.6676 0.4809 0.7015 0.0616 Uiso 1.0 4 calc R
H27 H 0.3265 0.5692 0.7802 0.0666 Uiso 1.0 4 calc R
H28A H 0.3055 0.6444 0.8848 0.0716 Uiso 1.0 4 calc R
H28B H 0.4161 0.6995 0.8660 0.0716 Uiso 1.0 4 calc R
H28C H 0.4612 0.6204 0.9010 0.0716 Uiso 1.0 4 calc R
H29A H 0.2809 0.7108 0.7155 0.0735 Uiso 1.0 4 calc R
H29B H 0.1684 0.6567 0.7338 0.0735 Uiso 1.0 4 calc R
H29C H 0.2433 0.6384 0.6627 0.0735 Uiso 1.0 4 calc R
H14 H 0.9458 0.7893 0.6977 0.0461 Uiso 1.0 4 calc R
H15 H 1.1812 0.8513 0.7509 0.0442 Uiso 1.0 4 calc R
H16 H 1.2570 0.8282 0.9005 0.0525 Uiso 1.0 4 calc R
H17 H 1.0721 0.7599 0.9502 0.0368 Uiso 1.0 4 calc R
H18 H 0.7257 0.8941 0.8391 0.0796 Uiso 1.0 4 calc R
H19 H 0.8207 0.9530 0.7333 0.0572 Uiso 1.0 4 calc R
H20 H 1.0429 1.0029 0.7955 0.0732 Uiso 1.0 4 calc R
H21 H 1.1053 0.9768 0.9433 0.0583 Uiso 1.0 4 calc R
H22 H 0.8974 0.9053 0.9776 0.0809 Uiso 1.0 4 calc R

loop_
_atom_site_aniso_label
_atom_site_aniso_U_11
_atom_site_aniso_U_22
_atom_site_aniso_U_33
_atom_site_aniso_U_12
_atom_site_aniso_U_13
_atom_site_aniso_U_23
Mo1 0.0295(10) 0.0329(10) 0.0555(12) 0.0008(7) 0.0037(8) 0.0023(8)
Fe1 0.0353(18) 0.0269(14) 0.0581(19) -0.0014(11) 0.0050(14) 0.0012(12)
P1 0.035(3) 0.031(3) 0.045(3) 0.001(2) 0.005(3) 0.004(2)
P9 0.028(3) 0.030(3) 0.057(4) 0.001(2) 0.003(3) 0.001(3)
O1 0.119(19) 0.055(11) 0.105(15) -0.000(11) 0.058(14) -0.000(10)
O2 0.062(12) 0.055(10) 0.070(12) 0.000(8) -0.016(10) -0.022(8)
O3 0.049(11) 0.050(9) 0.082(12) 0.003(8) 0.014(9) -0.018(9)
O4 0.040(10) 0.048(9) 0.100(13) 0.004(7) 0.024(9) 0.025(9)
C1 0.040(12) 0.044(12) 0.038(11) 0.010(9) -0.009(9) -0.004(9)
C2 0.023(10) 0.047(11) 0.025(9) 0.002(8) -0.001(7) 0.011(8)
C3 0.032(12) 0.020(9) 0.085(15) 0.001(8) 0.025(11) 0.004(9)
C4 0.050(14) 0.028(10) 0.046(12) 0.002(9) -0.009(10) -0.004(8)
C5 0.063(15) 0.021(9) 0.042(11) 0.008(9) 0.010(10) -0.004(8)
C6 0.046(13) 0.028(10) 0.047(12) -0.007(9) 0.009(10) 0.008(8)
C7 0.017(10) 0.029(10) 0.068(14) 0.000(8) -0.017(9) 0.008(9)
C8 0.019(10) 0.035(10) 0.070(14) -0.017(8) 0.010(9) -0.020(10)
C9 0.040(12) 0.025(10) 0.064(14) 0.008(8) 0.008(10) 0.007(9)
C10 0.032(11) 0.030(10) 0.061(13) -0.002(8) 0.007(10) 0.012(9)
C11 0.010(9) 0.037(10) 0.053(11) 0.010(7) 0.003(8) 0.014(9)
C12 0.035(12) 0.040(11) 0.057(13) -0.008(9) -0.002(10) 0.008(9)
C13 0.022(10) 0.031(10) 0.037(10) 0.002(7) -0.001(8) -0.001(8)
C14 0.041(12) 0.019(9) 0.057(12) -0.005(8) 0.016(10) -0.003(8)
C15 0.031(11) 0.021(8) 0.059(13) 0.011(8) 0.011(9) 0.000(8)
C16 0.015(10) 0.031(10) 0.076(15) -0.012(8) -0.008(9) 0.015(10)
C17 0.032(10) 0.019(8) 0.041(10) -0.007(7) 0.009(8) 0.003(7)
C18 0.049(16) 0.030(11) 0.12(3) 0.007(10) 0.014(16) -0.006(13)
C19 0.054(15) 0.020(10) 0.063(14) 0.011(9) 0.001(11) 0.010(9)
C20 0.052(16) 0.022(10) 0.11(3) -0.011(10) 0.023(14) 0.019(11)
C21 0.031(12) 0.051(12) 0.065(15) -0.014(10) 0.013(11) -0.009(11)
C22 0.08(2) 0.019(10) 0.13(3) 0.020(11) 0.073(19) 0.020(12)
C23 0.036(11) 0.034(10) 0.044(11) -0.004(8) 0.007(9) 0.006(8)
C24 0.036(5) 0.035(5) 0.036(5) -0.0004(11) 0.0085(14) -0.0000(11)
C25 0.066(19) 0.081(18) 0.062(15) 0.003(14) 0.005(13) -0.021(13)
C26 0.058(16) 0.036(11) 0.054(13) -0.008(10) 0.001(11) -0.005(9)
C27 0.018(11) 0.075(16) 0.072(15) 0.014(10) 0.007(10) 0.010(12)
C28 0.052(16) 0.052(13) 0.059(15) -0.014(11) -0.020(11) 0.012(11)
C29 0.034(13) 0.083(17) 0.067(15) 0.003(12) 0.013(11) 0.003(13)
C31 0.054(14) 0.005(8) 0.074(14) 0.002(8) 0.026(12) -0.005(8)
C32 0.060(16) 0.031(10) 0.047(13) -0.001(9) 0.012(11) 0.000(9)
C33 0.004(8) 0.056(13) 0.057(13) -0.003(8) 0.005(8) 0.019(10)
C34 0.020(11) 0.041(12) 0.077(15) 0.006(9) -0.000(10) 0.011(11)

loop_
_atom_type_symbol
_atom_type_description
_atom_type_scat_dispersion_real
_atom_type_scat_dispersion_imag
_atom_type_scat_source
C C 0.0033 0.0016
;
International Tables for Crystallography
(1992, Vol. C, Tables 4.2.6.8 and 6.1.1.4)
;
H H 0.0000 0.0000
;
International Tables for Crystallography
(1992, Vol. C, Table 6.1.1.4)
;
Fe Fe 0.3463 0.8444
;
International Tables for Crystallography
(1992, Vol. C, Tables 4.2.6.8 and 6.1.1.4)
;
Mo Mo -1.6832 0.6857
;
International Tables for Crystallography
(1992, Vol. C, Tables 4.2.6.8 and 6.1.1.4)
;
O O 0.0106 0.0060
;
International Tables for Crystallography
(1992, Vol. C, Tables 4.2.6.8 and 6.1.1.4)
;
P P 0.1023 0.0942
;
International Tables for Crystallography
(1992, Vol. C, Tables 4.2.6.8 and 6.1.1.4)
;

loop_
_geom_angle_atom_site_label_1
_geom_angle_atom_site_label_2
_geom_angle_atom_site_label_3
_geom_angle
_geom_angle_publ_flag
P1 Mo1 P9 84.37(17) yes
P1 Mo1 C31 88.0(6) yes
P1 Mo1 C32 174.7(7) yes
P1 Mo1 C33 88.2(5) yes
P1 Mo1 C34 100.9(6) yes
P9 Mo1 C31 94.1(6) yes
P9 Mo1 C32 90.6(7) yes
P9 Mo1 C33 94.1(6) yes
P9 Mo1 C34 174.7(6) yes
C31 Mo1 C32 94.1(9) yes
C31 Mo1 C33 170.5(8) yes
C31 Mo1 C34 87.0(9) yes
C32 Mo1 C33 90.5(9) yes
C32 Mo1 C34 84.1(8) yes
C33 Mo1 C34 85.3(9) yes
C13 Fe1 C14 42.4(8) yes
C13 Fe1 C15 71.0(8) yes
C13 Fe1 C16 69.8(7) yes
C13 Fe1 C17 41.8(7) yes
C13 Fe1 C18 108.6(8) yes
C13 Fe1 C19 127.5(7) yes
C13 Fe1 C20 163.7(9) yes
C13 Fe1 C21 155.6(9) yes
C13 Fe1 C22 118.8(9) yes
C14 Fe1 C15 41.7(8) yes
C14 Fe1 C16 67.8(8) yes
C14 Fe1 C17 69.6(7) yes
C14 Fe1 C18 122.2(9) yes
C14 Fe1 C19 109.5(8) yes
C14 Fe1 C20 125.7(10) yes
C14 Fe1 C21 160.0(10) yes
C14 Fe1 C22 156.1(9) yes
C15 Fe1 C16 38.8(8) yes
C15 Fe1 C17 68.9(8) yes
C15 Fe1 C18 156.6(10) yes
C15 Fe1 C19 121.1(9) yes
C15 Fe1 C20 107.1(10) yes
C15 Fe1 C21 121.8(9) yes
C15 Fe1 C22 160.6(9) yes
C16 Fe1 C17 41.4(8) yes
C16 Fe1 C18 164.3(11) yes
C16 Fe1 C19 153.2(9) yes
C16 Fe1 C20 119.4(9) yes
C16 Fe1 C21 106.2(8) yes
C16 Fe1 C22 125.5(10) yes
C17 Fe1 C18 127.2(10) yes
C17 Fe1 C19 165.0(9) yes
C17 Fe1 C20 153.7(8) yes
C17 Fe1 C21 119.4(8) yes
C17 Fe1 C22 106.3(9) yes
C18 Fe1 C19 39.7(11) yes
C18 Fe1 C20 66.4(10) yes
C18 Fe1 C21 68.4(9) yes
C18 Fe1 C22 40.6(11) yes
C19 Fe1 C20 38.9(9) yes
C19 Fe1 C21 66.7(8) yes
C19 Fe1 C22 68.0(10) yes
C20 Fe1 C21 39.1(10) yes
C20 Fe1 C22 68.4(11) yes
C21 Fe1 C22 42.8(10) yes
Mo1 P1 C1 114.4(6) yes
Mo1 P1 C13 118.7(6) yes
Mo1 P1 C23 116.2(7) yes
C1 P1 C13 103.3(9) yes
C1 P1 C23 99.3(9) yes
C13 P1 C23 102.3(9) yes
Mo1 P9 C9 120.7(7) yes
Mo1 P9 C24 114.0(7) yes
Mo1 P9 C27 113.6(8) yes
C9 P9 C24 97.6(8) yes
C9 P9 C27 101.9(11) yes
C24 P9 C27 107.0(10) yes
P1 C1 C2 122.0(16) yes
P1 C1 C10 122.4(16) yes
C2 C1 C10 115.0(17) yes
C1 C2 C3 129.2(19) yes
C2 C3 C4 117.2(18) yes
C3 C4 C5 117.1(16) yes
C3 C4 C11 134.4(19) yes
C5 C4 C11 108.3(17) yes
C4 C5 C6 111.8(16) yes
C4 C5 C10 124.8(19) yes
C6 C5 C10 123(2) yes
C5 C6 C7 119.5(18) yes
C5 C6 C12 107.8(19) yes
C7 C6 C12 132.5(18) yes
C6 C7 C8 120.0(18) yes
C7 C8 C9 122.8(18) yes
P9 C9 C8 115.0(14) yes
P9 C9 C10 123.8(16) yes
C8 C9 C10 117.3(17) yes
C1 C10 C5 115.8(18) yes
C1 C10 C9 127.0(17) yes
C5 C10 C9 117.0(18) yes
C4 C11 C12 108.4(15) yes
C6 C12 C11 103.4(16) yes
Fe1 C13 P1 130.2(10) yes
Fe1 C13 C14 70.1(10) yes
Fe1 C13 C17 69.4(9) yes
P1 C13 C14 123.4(12) yes
P1 C13 C17 130.2(14) yes
C14 C13 C17 106.1(16) yes
Fe1 C14 C13 67.5(11) yes
Fe1 C14 C15 69.6(11) yes
C13 C14 C15 107.6(16) yes
Fe1 C15 C14 68.6(12) yes
Fe1 C15 C16 70.3(12) yes
C14 C15 C16 107.8(18) yes
Fe1 C16 C15 70.9(11) yes
Fe1 C16 C17 68.0(10) yes
C15 C16 C17 110.6(16) yes
Fe1 C17 C13 68.9(9) yes
Fe1 C17 C16 70.6(10) yes
C13 C17 C16 107.9(16) yes
Fe1 C18 C19 69.4(15) yes
Fe1 C18 C22 71.4(16) yes
C19 C18 C22 110(3) yes
Fe1 C19 C18 70.9(13) yes
Fe1 C19 C20 70.9(12) yes
C18 C19 C20 109(3) yes
Fe1 C20 C19 70.2(12) yes
Fe1 C20 C21 71.5(13) yes
C19 C20 C21 111(3) yes
Fe1 C21 C20 69.4(12) yes
Fe1 C21 C22 69.7(13) yes
C20 C21 C22 107(2) yes
Fe1 C22 C18 68.0(17) yes
Fe1 C22 C21 67.5(15) yes
C18 C22 C21 103(3) yes
P9 C24 C25 114.0(15) yes
P9 C24 C26 114.0(13) yes
C25 C24 C26 111.4(19) yes
P9 C27 C28 113.5(15) yes
P9 C27 C29 112.5(18) yes
C28 C27 C29 114(2) yes
Mo1 C31 O1 172.8(17) yes
Mo1 C32 O2 173.7(17) yes
Mo1 C33 O3 173.8(19) yes
Mo1 C34 O4 173.6(16) yes
C1 C2 H2 115.415 no
C3 C2 H2 115.403 no
C2 C3 H3 121.391 no
C4 C3 H3 121.382 no
C6 C7 H7 120.016 no
C8 C7 H7 120.018 no
C7 C8 H8 118.621 no
C9 C8 H8 118.616 no
C4 C11 H11A 110.007 no
C4 C11 H11B 110.011 no
C12 C11 H11A 110.016 no
C12 C11 H11B 110.009 no
H11A C11 H11B 108.374 no
C6 C12 H12A 111.085 no
C6 C12 H12B 111.090 no
C11 C12 H12A 111.081 no
C11 C12 H12B 111.091 no
H12A C12 H12B 109.055 no
Fe1 C14 H14 128.150 no
C13 C14 H14 126.216 no
C15 C14 H14 126.224 no
Fe1 C15 H15 126.500 no
C14 C15 H15 126.114 no
C16 C15 H15 126.114 no
Fe1 C16 H16 128.036 no
C15 C16 H16 124.709 no
C17 C16 H16 124.711 no
Fe1 C17 H17 126.112 no
C13 C17 H17 126.031 no
C16 C17 H17 126.041 no
Fe1 C18 H18 125.635 no
C19 C18 H18 125.165 no
C22 C18 H18 125.172 no
Fe1 C19 H19 124.552 no
C18 C19 H19 125.264 no
C20 C19 H19 125.254 no
Fe1 C20 H20 125.457 no
C19 C20 H20 124.413 no
C21 C20 H20 124.416 no
Fe1 C21 H21 125.879 no
C20 C21 H21 126.606 no
C22 C21 H21 126.608 no
Fe1 C22 H22 127.382 no
C18 C22 H22 128.555 no
C21 C22 H22 128.552 no
P1 C23 H23A 109.471 no
P1 C23 H23B 109.468 no
P1 C23 H23C 109.469 no
H23A C23 H23B 109.475 no
H23A C23 H23C 109.475 no
H23B C23 H23C 109.469 no
P9 C24 H24 105.505 no
C25 C24 H24 105.495 no
C26 C24 H24 105.495 no
C24 C25 H25A 109.467 no
C24 C25 H25B 109.472 no
C24 C25 H25C 109.464 no
H25A C25 H25B 109.481 no
H25A C25 H25C 109.466 no
H25B C25 H25C 109.477 no
C24 C26 H26A 109.468 no
C24 C26 H26B 109.476 no
C24 C26 H26C 109.471 no
H26A C26 H26B 109.474 no
H26A C26 H26C 109.464 no
H26B C26 H26C 109.475 no
P9 C27 H27 105.393 no
C28 C27 H27 105.387 no
C29 C27 H27 105.391 no
C27 C28 H28A 109.478 no
C27 C28 H28B 109.467 no
C27 C28 H28C 109.477 no
H28A C28 H28B 109.466 no
H28A C28 H28C 109.468 no
H28B C28 H28C 109.471 no
C27 C29 H29A 109.462 no
C27 C29 H29B 109.480 no
C27 C29 H29C 109.473 no
H29A C29 H29B 109.467 no
H29A C29 H29C 109.470 no
H29B C29 H29C 109.475 no

loop_
_geom_bond_atom_site_label_1
_geom_bond_atom_site_label_2
_geom_bond_distance
_geom_bond_publ_flag
Mo1 P1 2.506(5) yes
Mo1 P9 2.554(6) yes
Mo1 C31 2.00(3) yes
Mo1 C32 1.99(2) yes
Mo1 C33 2.03(3) yes
Mo1 C34 1.96(3) yes
Fe1 C13 2.043(17) yes
Fe1 C14 2.08(2) yes
Fe1 C15 2.09(3) yes
Fe1 C16 2.084(18) yes
Fe1 C17 2.050(16) yes
Fe1 C18 2.03(3) yes
Fe1 C19 2.015(19) yes
Fe1 C20 2.023(19) yes
Fe1 C21 2.05(2) yes
Fe1 C22 2.08(3) yes
P1 C1 1.83(2) yes
P1 C13 1.779(19) yes
P1 C23 1.82(2) yes
P9 C9 1.834(19) yes
P9 C24 1.896(19) yes
P9 C27 1.89(3) yes
O1 C31 1.16(4) yes
O2 C32 1.19(3) yes
O3 C33 1.13(3) yes
O4 C34 1.19(3) yes
C1 C2 1.37(3) yes
C1 C10 1.50(3) yes
C2 C3 1.41(3) yes
C3 C4 1.40(3) yes
C4 C5 1.46(4) yes
C4 C11 1.43(3) yes
C5 C6 1.39(3) yes
C5 C10 1.42(3) yes
C6 C7 1.34(3) yes
C6 C12 1.55(3) yes
C7 C8 1.43(3) yes
C8 C9 1.39(3) yes
C9 C10 1.45(3) yes
C11 C12 1.54(3) yes
C13 C14 1.49(3) yes
C13 C17 1.46(3) yes
C14 C15 1.49(3) yes
C15 C16 1.39(3) yes
C16 C17 1.46(3) yes
C18 C19 1.38(4) yes
C18 C22 1.43(4) yes
C19 C20 1.35(3) yes
C20 C21 1.36(4) yes
C21 C22 1.51(4) yes
C24 C25 1.53(3) yes
C24 C26 1.48(4) yes
C27 C28 1.53(4) yes
C27 C29 1.51(3) yes
C2 H2 0.950 no
C3 H3 0.950 no
C7 H7 0.950 no
C8 H8 0.950 no
C11 H11A 0.990 no
C11 H11B 0.990 no
C12 H12A 0.990 no
C12 H12B 0.990 no
C14 H14 0.950 no
C15 H15 0.950 no
C16 H16 0.950 no
C17 H17 0.950 no
C18 H18 0.950 no
C19 H19 0.950 no
C20 H20 0.950 no
C21 H21 0.950 no
C22 H22 0.950 no
C23 H23A 0.980 no
C23 H23B 0.980 no
C23 H23C 0.980 no
C24 H24 1.000 no
C25 H25A 0.980 no
C25 H25B 0.980 no
C25 H25C 0.980 no
C26 H26A 0.980 no
C26 H26B 0.980 no
C26 H26C 0.980 no
C27 H27 1.000 no
C28 H28A 0.980 no
C28 H28B 0.980 no
C28 H28C 0.980 no
C29 H29A 0.980 no
C29 H29B 0.980 no
C29 H29C 0.980 no

loop_
_geom_contact_atom_site_label_1
_geom_contact_atom_site_label_2
_geom_contact_distance
_geom_contact_publ_flag
_geom_contact_site_symmetry_2
P1 C9 3.39(2) no .
P9 C1 3.47(2) no .
O1 C34 3.55(3) no .
O2 C25 3.47(3) no .
O2 C34 3.49(3) no .
O3 C34 3.51(3) no .
O4 C19 3.37(3) no .
O4 C32 3.47(3) no .
C1 C4 2.92(3) no .
C1 C17 3.57(3) no .
C1 C31 3.59(3) no .
C2 C5 2.71(3) no .
C2 C13 3.02(3) no .
C2 C17 3.34(3) no .
C3 C10 2.91(3) no .
C5 C8 2.74(3) no .
C6 C9 2.85(3) no .
C7 C10 2.83(3) no .
C8 C24 3.15(3) no .
C8 C26 3.49(4) no .
C8 C27 3.14(3) no .
C8 C28 3.44(3) no .
C9 C26 3.10(3) no .
C9 C28 3.22(4) no .
C10 C23 3.41(3) no .
C10 C26 3.47(3) no .
C14 C34 3.43(3) no .
C17 C23 3.29(3) no .
C23 C33 3.34(3) no .
C25 C29 3.57(4) no .
C25 C32 3.27(4) no .
C26 C31 3.53(3) no .
C27 C33 3.56(4) no .
C28 C33 3.55(4) no .
C29 C32 3.39(4) no .
C29 C33 3.55(3) no .
O1 C22 3.48(4) no 4_564
O2 C12 3.47(3) no 2_656
O2 C16 3.28(3) no 4_464
O2 C17 3.38(3) no 4_464
O3 C7 3.58(3) no 2_656
O3 C15 3.42(3) no 1_455
O3 C16 3.53(3) no 1_455
O3 C26 3.38(3) no 2_656
O4 C7 3.47(3) no 2_656
O4 C8 3.57(3) no 2_656
O4 C11 3.39(3) no 2_756
C2 C12 3.59(3) no 3_767
C3 C11 3.56(3) no 3_767
C3 C12 3.48(3) no 3_767
C3 C19 3.52(4) no 2_746
C3 C20 3.58(4) no 2_746
C4 C4 3.50(3) no 3_767
C4 C11 3.56(3) no 3_767
C7 O3 3.58(3) no 2_646
C7 O4 3.47(3) no 2_646
C8 O4 3.57(3) no 2_646
C11 O4 3.39(3) no 2_746
C11 C3 3.56(3) no 3_767
C11 C4 3.56(3) no 3_767
C12 O2 3.47(3) no 2_646
C12 C2 3.59(3) no 3_767
C12 C3 3.48(3) no 3_767
C15 O3 3.42(3) no 1_655
C15 C29 3.58(4) no 1_655
C16 O2 3.28(3) no 4_665
C16 O3 3.53(3) no 1_655
C17 O2 3.38(3) no 4_665
C19 C3 3.52(4) no 2_756
C20 C3 3.58(4) no 2_756
C21 C21 3.57(4) no 3_777
C21 C22 3.46(4) no 3_777
C22 O1 3.48(4) no 4_565
C22 C21 3.46(4) no 3_777
C26 O3 3.38(3) no 2_646
C29 C15 3.58(4) no 1_455
Mo1 H25B 3.5669 no .
Mo1 H29A 3.4846 no .
Mo1 H14 3.5673 no .
Fe1 H23A 3.4681 no .
P1 H2 2.8556 no .
P1 H14 3.1151 no .
P1 H17 3.2223 no .
P1 H18 3.5565 no .
P9 H8 2.7913 no .
P9 H23C 3.4822 no .
P9 H25B 3.1109 no .
P9 H25C 2.9513 no .
P9 H26A 3.0641 no .
P9 H26C 2.9118 no .
P9 H28B 3.1048 no .
P9 H28C 2.9266 no .
P9 H29A 3.0651 no .
P9 H29C 2.8917 no .
O1 H26A 2.7689 no .
O1 H14 3.2601 no .
O2 H25B 2.9160 no .
O2 H25C 3.1216 no .
O2 H29A 3.2362 no .
O2 H29C 3.1952 no .
O3 H23A 3.2375 no .
O3 H23C 3.5214 no .
O3 H28B 2.7897 no .
O3 H29A 3.0441 no .
O3 H18 2.7583 no .
O4 H14 3.0527 no .
O4 H19 2.5928 no .
C1 H3 3.3429 no .
C1 H23B 2.7829 no .
C1 H23C 3.0237 no .
C2 H23B 3.3979 no .
C2 H17 3.3931 no .
C3 H11A 2.9065 no .
C3 H11B 2.9259 no .
C4 H2 3.2302 no .
C4 H12A 3.1113 no .
C4 H12B 3.0359 no .
C5 H3 3.3162 no .
C5 H7 3.2232 no .
C5 H11A 2.9809 no .
C5 H11B 3.0387 no .
C5 H12A 3.0763 no .
C5 H12B 3.0084 no .
C5 H26C 3.1151 no .
C6 H8 3.2360 no .
C6 H11A 3.0524 no .
C6 H11B 3.1353 no .
C6 H26C 3.4207 no .
C7 H12A 2.9820 no .
C7 H12B 2.9689 no .
C7 H26C 3.3345 no .
C8 H24 2.7832 no .
C8 H26C 2.8902 no .
C8 H27 2.7959 no .
C8 H28C 2.8170 no .
C9 H7 3.3217 no .
C9 H23C 3.1105 no .
C9 H24 2.9084 no .
C9 H26A 3.5093 no .
C9 H26C 2.5590 no .
C9 H27 2.9968 no .
C9 H28C 2.6845 no .
C10 H2 3.2751 no .
C10 H8 3.2893 no .
C10 H23B 3.4447 no .
C10 H23C 3.2104 no .
C10 H26C 2.7286 no .
C11 H3 2.9070 no .
C12 H7 2.8850 no .
C13 H2 2.5012 no .
C13 H23A 2.9401 no .
C13 H23B 2.9392 no .
C13 H15 3.3176 no .
C13 H16 3.2729 no .
C13 H18 3.4477 no .
C14 H2 3.1952 no .
C14 H16 3.2394 no .
C14 H17 3.2781 no .
C14 H19 3.4558 no .
C15 H17 3.2507 no .
C15 H20 3.4172 no .
C16 H2 3.4520 no .
C16 H14 3.2344 no .
C16 H21 3.4188 no .
C17 H2 2.7042 no .
C17 H23A 3.3425 no .
C17 H23B 3.0173 no .
C17 H14 3.2753 no .
C17 H15 3.2588 no .
C17 H22 3.4551 no .
C18 H23A 2.9824 no .
C18 H20 3.1317 no .
C18 H21 3.2196 no .
C19 H14 3.5338 no .
C19 H21 3.1460 no .
C19 H22 3.2117 no .
C20 H15 3.4580 no .
C20 H18 3.1311 no .
C20 H22 3.2260 no .
C21 H16 3.4638 no .
C21 H18 3.2230 no .
C21 H19 3.1426 no .
C22 H23A 3.0986 no .
C22 H17 3.4239 no .
C22 H19 3.2051 no .
C22 H20 3.2266 no .
C23 H28B 3.4767 no .
C23 H17 3.0924 no .
C23 H18 3.3570 no .
C24 H8 3.1102 no .
C24 H27 2.9703 no .
C24 H29C 3.1616 no .
C25 H26A 2.6888 no .
C25 H26B 2.6692 no .
C25 H26C 3.3359 no .
C25 H29C 2.7829 no .
C26 H25A 2.6855 no .
C26 H25B 2.6952 no .
C26 H25C 3.3266 no .
C27 H8 2.6619 no .
C27 H24 2.9907 no .
C27 H25C 3.1964 no .
C28 H8 3.0670 no .
C28 H23C 3.0489 no .
C28 H29A 2.7519 no .
C28 H29B 2.7512 no .
C28 H29C 3.3858 no .
C29 H25C 2.8071 no .
C29 H28A 2.7627 no .
C29 H28B 2.7494 no .
C29 H28C 3.3819 no .
C31 H25B 3.2219 no .
C31 H26A 2.7429 no .
C31 H14 3.0874 no .
C32 H25B 2.7103 no .
C32 H25C 3.0819 no .
C32 H29A 2.9138 no .
C32 H29C 3.0930 no .
C33 H23A 3.1226 no .
C33 H23C 3.2055 no .
C33 H28B 2.7896 no .
C33 H29A 2.7759 no .
C33 H18 2.9135 no .
C34 H14 2.8130 no .
C34 H18 3.4150 no .
C34 H19 3.1265 no .
H2 H3 2.3086 no .
H2 H17 2.9348 no .
H3 H11A 3.0154 no .
H3 H11B 3.0192 no .
H7 H8 2.3559 no .
H7 H12A 3.0018 no .
H7 H12B 3.0489 no .
H8 H24 2.5413 no .
H8 H26C 3.3782 no .
H8 H27 2.0820 no .
H8 H28A 3.4582 no .
H8 H28C 2.6145 no .
H11A H12A 2.2368 no .
H11A H12B 2.7818 no .
H11B H12A 2.7248 no .
H11B H12B 2.2384 no .
H23A H17 3.1881 no .
H23A H18 2.5440 no .
H23A H22 2.8238 no .
H23B H17 2.5686 no .
H23C H28B 2.6377 no .
H23C H28C 2.6356 no .
H24 H25A 2.2951 no .
H24 H25B 2.8410 no .
H24 H25C 2.3570 no .
H24 H26A 2.8057 no .
H24 H26B 2.2545 no .
H24 H26C 2.3100 no .
H24 H27 2.5926 no .
H24 H29C 3.2525 no .
H25A H26A 2.9831 no .
H25A H26B 2.4932 no .
H25A H26C 3.5744 no .
H25A H29C 3.4831 no .
H25B H26A 2.5247 no .
H25B H26B 2.9686 no .
H25B H26C 3.5910 no .
H25B H29C 3.2181 no .
H25C H26A 3.5753 no .
H25C H26B 3.5560 no .
H25C H27 3.2228 no .
H25C H29A 3.2908 no .
H25C H29B 3.4607 no .
H25C H29C 1.9198 no .
H27 H28A 2.2927 no .
H27 H28B 2.8416 no .
H27 H28C 2.3618 no .
H27 H29A 2.8275 no .
H27 H29B 2.2801 no .
H27 H29C 2.3382 no .
H28A H29A 3.0591 no .
H28A H29B 2.6015 no .
H28B H29A 2.5879 no .
H28B H29B 3.0378 no .
H14 H15 2.6066 no .
H14 H19 3.3851 no .
H15 H16 2.4894 no .
H15 H20 3.2977 no .
H16 H17 2.5612 no .
H16 H21 3.3102 no .
H17 H22 3.3095 no .
H18 H19 2.4709 no .
H18 H22 2.5668 no .
H19 H20 2.4307 no .
H20 H21 2.4654 no .
H21 H22 2.6668 no .
O1 H23A 3.0301 no 4_564
O1 H23B 3.4542 no 4_564
O1 H20 3.5461 no 2_746
O1 H21 3.4789 no 2_746
O1 H22 2.5708 no 4_564
O2 H7 2.9270 no 2_656
O2 H12A 3.1012 no 2_656
O2 H12B 3.1253 no 2_656
O2 H28A 3.3306 no 4_564
O2 H28B 3.3525 no 4_564
O2 H16 2.7062 no 4_464
O2 H17 2.9470 no 4_464
O3 H7 3.4835 no 2_656
O3 H24 3.1909 no 2_656
O3 H26B 2.8893 no 2_656
O3 H26C 3.1359 no 2_656
O3 H15 2.9063 no 1_455
O3 H16 3.1050 no 1_455
O4 H3 3.3626 no 2_756
O4 H7 2.7837 no 2_656
O4 H8 2.9610 no 2_656
O4 H11A 3.4617 no 2_756
O4 H11B 2.5951 no 2_756
O4 H23C 3.5845 no 4_564
C1 H11A 2.9193 no 3_767
C1 H12A 3.5053 no 3_767
C1 H20 3.3009 no 2_746
C2 H11A 2.9565 no 3_767
C2 H12A 2.8221 no 3_767
C2 H28A 3.1025 no 1_655
C2 H29B 3.0712 no 1_655
C2 H20 2.9881 no 2_746
C3 H11A 2.9983 no 3_767
C3 H12A 2.9208 no 3_767
C3 H27 3.5201 no 1_655
C3 H28A 3.1231 no 1_655
C3 H19 2.9134 no 2_746
C3 H20 3.0220 no 2_746
C4 H11A 2.9484 no 3_767
C4 H15 3.5526 no 2_746
C4 H19 3.2929 no 2_746
C4 H20 3.2258 no 2_746
C5 H11A 2.8137 no 3_767
C5 H15 3.3551 no 2_746
C5 H20 3.4376 no 2_746
C6 H3 3.3856 no 3_767
C6 H11A 3.5881 no 3_767
C6 H15 3.0919 no 2_746
C10 H11A 2.9377 no 3_767
C10 H20 3.4273 no 2_746
C11 H23B 2.9472 no 3_767
C11 H14 3.1888 no 2_746
C11 H15 3.4286 no 2_746
C12 H3 3.5289 no 3_767
C12 H23B 3.3125 no 3_767
C12 H14 3.4730 no 2_746
C12 H15 3.0320 no 2_746
C12 H17 3.0690 no 3_767
C13 H29B 3.5006 no 1_655
C14 H11B 2.9941 no 2_756
C14 H12B 3.2261 no 2_756
C14 H29A 3.4339 no 1_655
C14 H29B 3.0934 no 1_655
C15 H11B 3.4216 no 2_756
C15 H12B 3.0223 no 2_756
C15 H26C 3.4927 no 2_756
C15 H29A 2.9833 no 1_655
C15 H29B 3.2684 no 1_655
C16 H26B 3.5351 no 2_756
C16 H28A 3.3798 no 1_655
C16 H28B 3.2440 no 1_655
C16 H29A 3.5502 no 1_655
C17 H12A 3.0318 no 3_767
C17 H28A 3.4313 no 1_655
C18 H24 2.8411 no 2_656
C18 H25A 3.4087 no 2_656
C18 H25C 3.5584 no 2_656
C19 H3 3.4172 no 2_756
C19 H24 3.3089 no 2_656
C19 H27 2.9830 no 2_656
C20 H26A 3.5613 no 2_756
C21 H26A 3.5399 no 2_756
C21 H21 3.3052 no 3_777
C21 H22 3.1001 no 3_777
C22 H25A 3.4251 no 2_656
C22 H21 2.8999 no 3_777
C23 H11A 3.2245 no 3_767
C24 H18 3.3721 no 2_646
C25 H26B 3.2736 no 3_666
C25 H21 3.3357 no 4_464
C26 H25A 3.2803 no 3_666
C26 H15 3.5738 no 2_746
C26 H16 3.5531 no 2_746
C26 H20 3.4022 no 2_746
C26 H21 3.5838 no 2_746
C27 H2 3.4893 no 1_455
C27 H3 3.5336 no 1_455
C27 H19 3.5740 no 2_646
C28 H2 3.2715 no 1_455
C28 H3 3.2550 no 1_455
C29 H2 3.1988 no 1_455
C32 H7 2.9984 no 2_656
C33 H7 3.3470 no 2_656
C33 H15 3.5911 no 1_455
C34 H7 2.9038 no 2_656
C34 H8 3.5560 no 2_656
C34 H11B 3.2467 no 2_756
H2 C27 3.4893 no 1_655
H2 C28 3.2715 no 1_655
H2 C29 3.1988 no 1_655
H2 H11A 3.5637 no 3_767
H2 H12A 2.8306 no 3_767
H2 H27 3.3367 no 1_655
H2 H28A 2.4351 no 1_655
H2 H29B 2.3282 no 1_655
H2 H20 3.3407 no 2_746
H3 O4 3.3626 no 2_746
H3 C6 3.3856 no 3_767
H3 C12 3.5289 no 3_767
H3 C19 3.4172 no 2_746
H3 C27 3.5336 no 1_655
H3 C28 3.2550 no 1_655
H3 H8 3.5364 no 1_655
H3 H11A 3.5785 no 3_767
H3 H12A 2.9726 no 3_767
H3 H27 2.9071 no 1_655
H3 H28A 2.5496 no 1_655
H3 H28C 3.3991 no 1_655
H3 H29B 3.5793 no 1_655
H3 H19 2.6466 no 2_746
H3 H20 3.4492 no 2_746
H7 O2 2.9270 no 2_646
H7 O3 3.4835 no 2_646
H7 O4 2.7837 no 2_646
H7 C32 2.9984 no 2_646
H7 C33 3.3470 no 2_646
H7 C34 2.9038 no 2_646
H7 H28A 3.5422 no 3_667
H7 H28C 3.4728 no 3_667
H8 O4 2.9610 no 2_646
H8 C34 3.5560 no 2_646
H8 H3 3.5364 no 1_455
H8 H19 2.9829 no 2_646
H11A O4 3.4617 no 2_746
H11A C1 2.9193 no 3_767
H11A C2 2.9565 no 3_767
H11A C3 2.9983 no 3_767
H11A C4 2.9484 no 3_767
H11A C5 2.8137 no 3_767
H11A C6 3.5881 no 3_767
H11A C10 2.9377 no 3_767
H11A C23 3.2245 no 3_767
H11A H2 3.5637 no 3_767
H11A H3 3.5785 no 3_767
H11A H23B 2.4640 no 3_767
H11A H23C 3.3080 no 3_767
H11B O4 2.5951 no 2_746
H11B C14 2.9941 no 2_746
H11B C15 3.4216 no 2_746
H11B C34 3.2467 no 2_746
H11B H23B 2.8035 no 3_767
H11B H14 2.3217 no 2_746
H11B H15 3.1817 no 2_746
H11B H19 3.0995 no 2_746
H12A O2 3.1012 no 2_646
H12A C1 3.5053 no 3_767
H12A C2 2.8221 no 3_767
H12A C3 2.9208 no 3_767
H12A C17 3.0318 no 3_767
H12A H2 2.8306 no 3_767
H12A H3 2.9726 no 3_767
H12A H23B 3.0169 no 3_767
H12A H28A 3.1425 no 3_667
H12A H17 2.3448 no 3_767
H12B O2 3.1253 no 2_646
H12B C14 3.2261 no 2_746
H12B C15 3.0223 no 2_746
H12B H23B 3.4460 no 3_767
H12B H29A 3.0078 no 2_646
H12B H14 2.8541 no 2_746
H12B H15 2.4407 no 2_746
H12B H17 2.9983 no 3_767
H23A O1 3.0301 no 4_565
H23B O1 3.4542 no 4_565
H23B C11 2.9472 no 3_767
H23B C12 3.3125 no 3_767
H23B H11A 2.4640 no 3_767
H23B H11B 2.8035 no 3_767
H23B H12A 3.0169 no 3_767
H23B H12B 3.4460 no 3_767
H23C O4 3.5845 no 4_565
H23C H11A 3.3080 no 3_767
H24 O3 3.1909 no 2_646
H24 C18 2.8411 no 2_646
H24 C19 3.3089 no 2_646
H24 H18 2.4597 no 2_646
H24 H19 3.3538 no 2_646
H25A C18 3.4087 no 2_646
H25A C22 3.4251 no 2_646
H25A C26 3.2803 no 3_666
H25A H25A 3.3454 no 3_666
H25A H25B 3.3605 no 3_666
H25A H26A 2.8587 no 3_666
H25A H26B 2.8266 no 3_666
H25A H18 3.2851 no 2_646
H25A H21 2.8151 no 4_464
H25A H22 3.3408 no 2_646
H25B H25A 3.3605 no 3_666
H25B H26B 2.8383 no 3_666
H25B H16 3.1664 no 4_464
H25C C18 3.5584 no 2_646
H25C H16 3.4971 no 4_464
H25C H21 3.0273 no 4_464
H26A C20 3.5613 no 2_746
H26A C21 3.5399 no 2_746
H26A H25A 2.8587 no 3_666
H26A H20 2.9994 no 2_746
H26A H21 2.9825 no 2_746
H26B O3 2.8893 no 2_646
H26B C16 3.5351 no 2_746
H26B C25 3.2736 no 3_666
H26B H25A 2.8266 no 3_666
H26B H25B 2.8383 no 3_666
H26B H15 3.4445 no 2_746
H26B H16 2.8594 no 2_746
H26B H21 3.5061 no 2_746
H26C O3 3.1359 no 2_646
H26C C15 3.4927 no 2_746
H26C H15 2.8529 no 2_746
H26C H16 3.4808 no 2_746
H26C H20 2.9541 no 2_746
H27 C3 3.5201 no 1_455
H27 C19 2.9830 no 2_646
H27 H2 3.3367 no 1_455
H27 H3 2.9071 no 1_455
H27 H19 2.5935 no 2_646
H28A O2 3.3306 no 4_565
H28A C2 3.1025 no 1_455
H28A C3 3.1231 no 1_455
H28A C16 3.3798 no 1_455
H28A C17 3.4313 no 1_455
H28A H2 2.4351 no 1_455
H28A H3 2.5496 no 1_455
H28A H7 3.5422 no 3_667
H28A H12A 3.1425 no 3_667
H28A H16 3.4473 no 1_455
H28A H17 3.5520 no 1_455
H28B O2 3.3525 no 4_565
H28B C16 3.2440 no 1_455
H28B H16 3.0058 no 1_455
H28C H3 3.3991 no 1_455
H28C H7 3.4728 no 3_667
H29A C14 3.4339 no 1_455
H29A C15 2.9833 no 1_455
H29A C16 3.5502 no 1_455
H29A H12B 3.0078 no 2_656
H29A H15 2.8982 no 1_455
H29B C2 3.0712 no 1_455
H29B C13 3.5006 no 1_455
H29B C14 3.0934 no 1_455
H29B C15 3.2684 no 1_455
H29B H2 2.3282 no 1_455
H29B H3 3.5793 no 1_455
H29B H14 3.2882 no 1_455
H29B H20 3.5221 no 2_646
H14 C11 3.1888 no 2_756
H14 C12 3.4730 no 2_756
H14 H11B 2.3217 no 2_756
H14 H12B 2.8541 no 2_756
H14 H29B 3.2882 no 1_655
H15 O3 2.9063 no 1_655
H15 C4 3.5526 no 2_756
H15 C5 3.3551 no 2_756
H15 C6 3.0919 no 2_756
H15 C11 3.4286 no 2_756
H15 C12 3.0320 no 2_756
H15 C26 3.5738 no 2_756
H15 C33 3.5911 no 1_655
H15 H11B 3.1817 no 2_756
H15 H12B 2.4407 no 2_756
H15 H26B 3.4445 no 2_756
H15 H26C 2.8529 no 2_756
H15 H29A 2.8982 no 1_655
H16 O2 2.7062 no 4_665
H16 O3 3.1050 no 1_655
H16 C26 3.5531 no 2_756
H16 H25B 3.1664 no 4_665
H16 H25C 3.4971 no 4_665
H16 H26B 2.8594 no 2_756
H16 H26C 3.4808 no 2_756
H16 H28A 3.4473 no 1_655
H16 H28B 3.0058 no 1_655
H17 O2 2.9470 no 4_665
H17 C12 3.0690 no 3_767
H17 H12A 2.3448 no 3_767
H17 H12B 2.9983 no 3_767
H17 H28A 3.5520 no 1_655
H18 C24 3.3721 no 2_656
H18 H24 2.4597 no 2_656
H18 H25A 3.2851 no 2_656
H19 C3 2.9134 no 2_756
H19 C4 3.2929 no 2_756
H19 C27 3.5740 no 2_656
H19 H3 2.6466 no 2_756
H19 H8 2.9829 no 2_656
H19 H11B 3.0995 no 2_756
H19 H24 3.3538 no 2_656
H19 H27 2.5935 no 2_656
H20 O1 3.5461 no 2_756
H20 C1 3.3009 no 2_756
H20 C2 2.9881 no 2_756
H20 C3 3.0220 no 2_756
H20 C4 3.2258 no 2_756
H20 C5 3.4376 no 2_756
H20 C10 3.4273 no 2_756
H20 C26 3.4022 no 2_756
H20 H2 3.3407 no 2_756
H20 H3 3.4492 no 2_756
H20 H26A 2.9994 no 2_756
H20 H26C 2.9541 no 2_756
H20 H29B 3.5221 no 2_656
H21 O1 3.4789 no 2_756
H21 C21 3.3052 no 3_777
H21 C22 2.8999 no 3_777
H21 C25 3.3357 no 4_665
H21 C26 3.5838 no 2_756
H21 H25A 2.8151 no 4_665
H21 H25C 3.0273 no 4_665
H21 H26A 2.9825 no 2_756
H21 H26B 3.5061 no 2_756
H21 H21 3.3009 no 3_777
H21 H22 2.5556 no 3_777
H22 O1 2.5708 no 4_565
H22 C21 3.1001 no 3_777
H22 H25A 3.3408 no 2_656
H22 H21 2.5556 no 3_777

loop_
_geom_torsion_atom_site_label_1
_geom_torsion_atom_site_label_2
_geom_torsion_atom_site_label_3
_geom_torsion_atom_site_label_4
_geom_torsion
_geom_torsion_publ_flag
P1 Mo1 P9 C9 -9.7(3) no
P1 Mo1 P9 C24 -125.2(3) no
P1 Mo1 P9 C27 111.7(3) no
P9 Mo1 P1 C1 42.1(3) no
P9 Mo1 P1 C13 164.6(3) no
P9 Mo1 P1 C23 -72.7(3) no
C31 Mo1 P1 C1 -52.3(6) no
C31 Mo1 P1 C13 70.2(6) no
C31 Mo1 P1 C23 -167.1(6) no
C33 Mo1 P1 C1 136.4(7) no
C33 Mo1 P1 C13 -101.1(7) no
C33 Mo1 P1 C23 21.6(7) no
C34 Mo1 P1 C1 -138.8(8) no
C34 Mo1 P1 C13 -16.3(8) no
C34 Mo1 P1 C23 106.4(8) no
C31 Mo1 P9 C9 77.9(7) no
C31 Mo1 P9 C24 -37.7(6) no
C31 Mo1 P9 C27 -160.7(6) no
C32 Mo1 P9 C9 172.0(8) no
C32 Mo1 P9 C24 56.4(8) no
C32 Mo1 P9 C27 -66.6(8) no
C33 Mo1 P9 C9 -97.4(6) no
C33 Mo1 P9 C24 147.0(5) no
C33 Mo1 P9 C27 24.0(6) no
C13 Fe1 C14 C13 0.0(7) no
C13 Fe1 C14 C15 -120.1(12) no
C14 Fe1 C13 P1 -117.4(16) no
C14 Fe1 C13 C14 0.0(8) no
C14 Fe1 C13 C17 116.8(13) no
C13 Fe1 C15 C14 38.1(7) no
C13 Fe1 C15 C16 -81.1(8) no
C15 Fe1 C13 P1 -154.9(14) no
C15 Fe1 C13 C14 -37.5(7) no
C15 Fe1 C13 C17 79.3(8) no
C13 Fe1 C16 C15 84.4(9) no
C13 Fe1 C16 C17 -38.3(8) no
C16 Fe1 C13 P1 163.8(15) no
C16 Fe1 C13 C14 -78.8(9) no
C16 Fe1 C13 C17 38.0(9) no
C13 Fe1 C17 C13 0.0(9) no
C13 Fe1 C17 C16 119.1(14) no
C17 Fe1 C13 P1 125.8(19) no
C17 Fe1 C13 C14 -116.8(13) no
C17 Fe1 C13 C17 -0.0(9) no
C13 Fe1 C18 C19 -126.8(9) no
C13 Fe1 C18 C22 112.8(9) no
C18 Fe1 C13 P1 0.3(16) no
C18 Fe1 C13 C14 117.7(11) no
C18 Fe1 C13 C17 -125.5(11) no
C13 Fe1 C19 C18 73.0(12) no
C13 Fe1 C19 C20 -167.5(8) no
C19 Fe1 C13 P1 -39.8(18) no
C19 Fe1 C13 C14 77.6(12) no
C19 Fe1 C13 C17 -165.6(10) no
C13 Fe1 C21 C20 -166.4(14) no
C13 Fe1 C21 C22 -48(3) no
C21 Fe1 C13 P1 79(3) no
C21 Fe1 C13 C14 -163.6(17) no
C21 Fe1 C13 C17 -47(3) no
C13 Fe1 C22 C18 -85.3(10) no
C13 Fe1 C22 C21 159.3(7) no
C22 Fe1 C13 P1 43.5(16) no
C22 Fe1 C13 C14 160.9(9) no
C22 Fe1 C13 C17 -82.3(11) no
C14 Fe1 C15 C14 0.0(8) no
C14 Fe1 C15 C16 -119.2(13) no
C15 Fe1 C14 C13 120.1(12) no
C15 Fe1 C14 C15 -0.0(8) no
C14 Fe1 C16 C15 38.9(8) no
C14 Fe1 C16 C17 -83.9(9) no
C16 Fe1 C14 C13 83.9(9) no
C16 Fe1 C14 C15 -36.2(8) no
C14 Fe1 C17 C13 -39.9(8) no
C14 Fe1 C17 C16 79.2(9) no
C17 Fe1 C14 C13 39.4(7) no
C17 Fe1 C14 C15 -80.8(8) no
C14 Fe1 C18 C19 -81.9(11) no
C14 Fe1 C18 C22 157.7(8) no
C18 Fe1 C14 C13 -82.5(12) no
C18 Fe1 C14 C15 157.4(10) no
C14 Fe1 C19 C18 117.3(9) no
C14 Fe1 C19 C20 -123.1(10) no
C19 Fe1 C14 C13 -124.7(9) no
C19 Fe1 C14 C15 115.2(9) no
C14 Fe1 C20 C19 76.4(15) no
C14 Fe1 C20 C21 -161.9(9) no
C20 Fe1 C14 C13 -165.1(9) no
C20 Fe1 C14 C15 74.8(11) no
C14 Fe1 C22 C18 -52(3) no
C14 Fe1 C22 C21 -167.7(15) no
C22 Fe1 C14 C13 -45(3) no
C22 Fe1 C14 C15 -165.1(18) no
C15 Fe1 C16 C15 0.0(8) no
C15 Fe1 C16 C17 -122.8(13) no
C16 Fe1 C15 C14 119.2(13) no
C16 Fe1 C15 C16 0.0(8) no
C15 Fe1 C17 C13 -84.7(9) no
C15 Fe1 C17 C16 34.4(7) no
C17 Fe1 C15 C14 82.6(8) no
C17 Fe1 C15 C16 -36.6(7) no
C15 Fe1 C18 C19 -42(3) no
C15 Fe1 C18 C22 -162.2(15) no
C18 Fe1 C15 C14 -55(3) no
C18 Fe1 C15 C16 -174.2(17) no
C15 Fe1 C19 C18 162.0(7) no
C15 Fe1 C19 C20 -78.4(11) no
C19 Fe1 C15 C14 -84.8(9) no
C19 Fe1 C15 C16 155.9(8) no
C15 Fe1 C20 C19 118.6(11) no
C15 Fe1 C20 C21 -119.7(10) no
C20 Fe1 C15 C14 -124.9(9) no
C20 Fe1 C15 C16 115.8(9) no
C15 Fe1 C21 C20 77.6(11) no
C15 Fe1 C21 C22 -164.5(7) no
C21 Fe1 C15 C14 -165.0(8) no
C21 Fe1 C15 C16 75.7(10) no
C16 Fe1 C17 C13 -119.1(14) no
C16 Fe1 C17 C16 0.0(9) no
C17 Fe1 C16 C15 122.8(13) no
C17 Fe1 C16 C17 0.0(8) no
C16 Fe1 C19 C18 -163.5(14) no
C16 Fe1 C19 C20 -44(3) no
C19 Fe1 C16 C15 -51(2) no
C19 Fe1 C16 C17 -173.5(14) no
C16 Fe1 C20 C19 159.0(10) no
C16 Fe1 C20 C21 -79.3(14) no
C20 Fe1 C16 C15 -80.8(12) no
C20 Fe1 C16 C17 156.5(11) no
C16 Fe1 C21 C20 116.9(10) no
C16 Fe1 C21 C22 -125.2(9) no
C21 Fe1 C16 C15 -120.9(9) no
C21 Fe1 C16 C17 116.3(9) no
C16 Fe1 C22 C18 -170.1(8) no
C16 Fe1 C22 C21 74.6(12) no
C22 Fe1 C16 C15 -164.0(9) no
C22 Fe1 C16 C17 73.3(11) no
C17 Fe1 C18 C19 -169.7(7) no
C17 Fe1 C18 C22 69.9(12) no
C18 Fe1 C17 C13 75.7(13) no
C18 Fe1 C17 C16 -165.2(10) no
C17 Fe1 C20 C19 -164.5(16) no
C17 Fe1 C20 C21 -43(3) no
C20 Fe1 C17 C13 -171(2) no
C20 Fe1 C17 C16 -52(3) no
C17 Fe1 C21 C20 159.8(8) no
C17 Fe1 C21 C22 -82.3(10) no
C21 Fe1 C17 C13 159.8(9) no
C21 Fe1 C17 C16 -81.1(11) no
C17 Fe1 C22 C18 -128.8(8) no
C17 Fe1 C22 C21 115.9(9) no
C22 Fe1 C17 C13 115.2(10) no
C22 Fe1 C17 C16 -125.7(9) no
C18 Fe1 C19 C18 0.0(11) no
C18 Fe1 C19 C20 119.6(17) no
C19 Fe1 C18 C19 0.0(9) no
C19 Fe1 C18 C22 -120.4(16) no
C18 Fe1 C20 C19 -37.3(12) no
C18 Fe1 C20 C21 84.3(14) no
C20 Fe1 C18 C19 36.6(10) no
C20 Fe1 C18 C22 -83.8(12) no
C18 Fe1 C21 C20 -78.7(12) no
C18 Fe1 C21 C22 39.2(10) no
C21 Fe1 C18 C19 79.0(11) no
C21 Fe1 C18 C22 -41.4(9) no
C18 Fe1 C22 C18 0.0(11) no
C18 Fe1 C22 C21 -115.3(16) no
C22 Fe1 C18 C19 120.4(16) no
C22 Fe1 C18 C22 0.0(10) no
C19 Fe1 C20 C19 0.0(11) no
C19 Fe1 C20 C21 122(2) no
C20 Fe1 C19 C18 -119.6(19) no
C20 Fe1 C19 C20 0.0(14) no
C19 Fe1 C21 C20 -35.6(10) no
C19 Fe1 C21 C22 82.3(10) no
C21 Fe1 C19 C18 -83.8(11) no
C21 Fe1 C19 C20 35.7(10) no
C19 Fe1 C22 C18 36.5(9) no
C19 Fe1 C22 C21 -78.9(10) no
C22 Fe1 C19 C18 -37.2(9) no
C22 Fe1 C19 C20 82.3(11) no
C20 Fe1 C21 C20 0.0(12) no
C20 Fe1 C21 C22 117.9(16) no
C21 Fe1 C20 C19 -122(2) no
C21 Fe1 C20 C21 0.0(10) no
C20 Fe1 C22 C18 78.5(10) no
C20 Fe1 C22 C21 -36.8(9) no
C22 Fe1 C20 C19 -81.4(13) no
C22 Fe1 C20 C21 40.3(11) no
C21 Fe1 C22 C18 115.3(15) no
C21 Fe1 C22 C21 0.0(9) no
C22 Fe1 C21 C20 -117.9(16) no
C22 Fe1 C21 C22 0.0(10) no
Mo1 P1 C1 C2 132.4(12) no
Mo1 P1 C1 C10 -56.9(15) no
Mo1 P1 C13 Fe1 68.3(13) no
Mo1 P1 C13 C14 -23.0(15) no
Mo1 P1 C13 C17 164.6(11) no
C1 P1 C13 Fe1 -163.8(12) no
C1 P1 C13 C14 104.9(13) no
C1 P1 C13 C17 -67.5(16) no
C13 P1 C1 C2 1.9(17) no
C13 P1 C1 C10 172.6(13) no
C23 P1 C1 C2 -103.2(15) no
C23 P1 C1 C10 67.5(14) no
C23 P1 C13 Fe1 -61.1(13) no
C23 P1 C13 C14 -152.4(13) no
C23 P1 C13 C17 35.3(17) no
Mo1 P9 C9 C8 175.9(9) no
Mo1 P9 C9 C10 -27.0(18) no
Mo1 P9 C24 C25 -52.5(14) no
Mo1 P9 C24 C26 76.9(11) no
Mo1 P9 C27 C28 -79.6(14) no
Mo1 P9 C27 C29 51.3(15) no
C9 P9 C24 C25 178.9(13) no
C9 P9 C24 C26 -51.6(14) no
C24 P9 C9 C8 -60.3(16) no
C24 P9 C9 C10 96.8(15) no
C9 P9 C27 C28 51.8(16) no
C9 P9 C27 C29 -177.3(13) no
C27 P9 C9 C8 48.9(16) no
C27 P9 C9 C10 -154.0(15) no
C24 P9 C27 C28 153.7(13) no
C24 P9 C27 C29 -75.5(15) no
C27 P9 C24 C25 74.0(15) no
C27 P9 C24 C26 -156.6(12) no
P1 C1 C2 C3 163.6(13) no
P1 C1 C10 C5 -161.2(13) no
P1 C1 C10 C9 14(3) no
C2 C1 C10 C5 10(3) no
C2 C1 C10 C9 -174.9(17) no
C10 C1 C2 C3 -8(3) no
C1 C2 C3 C4 4(3) no
C2 C3 C4 C5 -3(3) no
C2 C3 C4 C11 -175.7(18) no
C3 C4 C5 C6 -175.6(16) no
C3 C4 C5 C10 7(3) no
C3 C4 C11 C12 178(2) no
C5 C4 C11 C12 4(2) no
C11 C4 C5 C6 -1(3) no
C11 C4 C5 C10 -178.7(16) no
C4 C5 C6 C7 -177.3(16) no
C4 C5 C6 C12 -3(2) no
C4 C5 C10 C1 -10(3) no
C4 C5 C10 C9 174.2(16) no
C6 C5 C10 C1 172.1(17) no
C6 C5 C10 C9 -3(3) no
C10 C5 C6 C7 1(3) no
C10 C5 C6 C12 174.8(17) no
C5 C6 C7 C8 2(3) no
C5 C6 C12 C11 6(2) no
C7 C6 C12 C11 179(2) no
C12 C6 C7 C8 -170.6(18) no
C6 C7 C8 C9 -1(3) no
C7 C8 C9 P9 157.1(17) no
C7 C8 C9 C10 -2(3) no
P9 C9 C10 C1 32(3) no
P9 C9 C10 C5 -152.9(13) no
C8 C9 C10 C1 -171.3(18) no
C8 C9 C10 C5 4(3) no
C4 C11 C12 C6 -6(2) no
Fe1 C13 C14 Fe1 0.00(8) no
Fe1 C13 C14 C15 58.3(9) no
Fe1 C13 C17 Fe1 -0.00(10) no
Fe1 C13 C17 C16 -60.0(9) no
P1 C13 C14 Fe1 125.7(14) no
P1 C13 C14 C15 -176.0(11) no
P1 C13 C17 Fe1 -125.8(16) no
P1 C13 C17 C16 174.2(12) no
C14 C13 C17 Fe1 60.8(12) no
C14 C13 C17 C16 0.8(17) no
C17 C13 C14 Fe1 -60.4(12) no
C17 C13 C14 C15 -2.1(18) no
Fe1 C14 C15 Fe1 0.00(8) no
Fe1 C14 C15 C16 59.6(11) no
C13 C14 C15 Fe1 -57.0(12) no
C13 C14 C15 C16 2.7(18) no
Fe1 C15 C16 Fe1 0.00(8) no
Fe1 C15 C16 C17 56.4(11) no
C14 C15 C16 Fe1 -58.6(13) no
C14 C15 C16 C17 -2(2) no
Fe1 C16 C17 Fe1 0.00(8) no
Fe1 C16 C17 C13 58.9(9) no
C15 C16 C17 Fe1 -58.1(13) no
C15 C16 C17 C13 0.9(19) no
Fe1 C18 C19 Fe1 0.00(8) no
Fe1 C18 C19 C20 -60.6(13) no
Fe1 C18 C22 Fe1 0.00(9) no
Fe1 C18 C22 C21 59.0(13) no
C19 C18 C22 Fe1 -59.0(17) no
C19 C18 C22 C21 -0(3) no
C22 C18 C19 Fe1 60.2(17) no
C22 C18 C19 C20 -0(3) no
Fe1 C19 C20 Fe1 0.00(10) no
Fe1 C19 C20 C21 -59.9(13) no
C18 C19 C20 Fe1 60.7(16) no
C18 C19 C20 C21 1(3) no
Fe1 C20 C21 Fe1 0.00(9) no
Fe1 C20 C21 C22 -59.9(12) no
C19 C20 C21 Fe1 59.2(16) no
C19 C20 C21 C22 -1(3) no
Fe1 C21 C22 Fe1 0.00(8) no
Fe1 C21 C22 C18 -59.3(12) no
C20 C21 C22 Fe1 59.8(16) no
C20 C21 C22 C18 0(3) no
